data_4515551
loop_
_publ_author_name
'Jadhav, Prakash D.'
'Lu, Xin'
'Liu, Rai-Shung'

_publ_section_title
;
 Gold-Catalyzed [5+2]- and [5+1]-Annulations between Ynamides and
 1,2-Benzisoxazoles with Ligand-Controlled Chemoselectivity
;
_journal_issue 10
_journal_name_full 'ACS Catalysis'
_journal_page_first 9697
_journal_paper_doi 10.1021/acscatal.8b03011
_journal_volume 8
_journal_year 2018
_chemical_formula_sum 'C26 H24 N2 O5 S'
_chemical_formula_weight 476.53
_space_group_crystal_system monoclinic
_space_group_IT_number 14
_space_group_name_Hall '-P 2ybc'
_space_group_name_H-M_alt 'P 1 21/c 1'
_atom_sites_solution_hydrogens geom
_audit_creation_method SHELXL-2014/6
_cell_angle_alpha 90
_cell_angle_beta 92.288(6)
_cell_angle_gamma 90
_cell_formula_units_Z 4
_cell_length_a 12.008(2)
_cell_length_b 7.0368(13)
_cell_length_c 30.631(6)
_cell_measurement_reflns_used 1844
_cell_measurement_temperature 100(2)
_cell_measurement_theta_max 20.2672
_cell_measurement_theta_min 2.1983
_cell_volume 2586.2(8)
_computing_cell_refinement 'SAINT V8.34A (Bruker AXS Inc., 2013)'
_computing_data_collection 'Bruker APEX2'
_computing_data_reduction 'SAINT V8.34A (Bruker AXS Inc., 2013)'
_computing_molecular_graphics 'Bruker SHELXTL'
_computing_publication_material 'Bruker SHELXTL'
_computing_structure_refinement 'SHELXL-2014/6 (Sheldrick, 2014)'
_diffrn_ambient_temperature 100(2)
_diffrn_detector_area_resol_mean 8.3333
_diffrn_measured_fraction_theta_full 0.998
_diffrn_measured_fraction_theta_max 0.997
_diffrn_measurement_device_type 'Bruker APEX-II CCD'
_diffrn_measurement_method '\f and \w scans'
_diffrn_radiation_type MoK\a
_diffrn_radiation_wavelength 0.71073
_diffrn_reflns_av_R_equivalents 0.0839
_diffrn_reflns_av_unetI/netI 0.1207
_diffrn_reflns_Laue_measured_fraction_full 0.998
_diffrn_reflns_Laue_measured_fraction_max 0.997
_diffrn_reflns_limit_h_max 14
_diffrn_reflns_limit_h_min -14
_diffrn_reflns_limit_k_max 8
_diffrn_reflns_limit_k_min -4
_diffrn_reflns_limit_l_max 38
_diffrn_reflns_limit_l_min -37
_diffrn_reflns_number 14932
_diffrn_reflns_point_group_measured_fraction_full 0.998
_diffrn_reflns_point_group_measured_fraction_max 0.997
_diffrn_reflns_theta_full 25.242
_diffrn_reflns_theta_max 26.324
_diffrn_reflns_theta_min 1.697
_exptl_absorpt_coefficient_mu 0.162
_exptl_absorpt_correction_T_max 0.9485
_exptl_absorpt_correction_T_min 0.8351
_exptl_absorpt_correction_type multi-scan
_exptl_absorpt_process_details 'SADABS V2014/4 (Bruker AXS Inc.)'
_exptl_crystal_colour red
_exptl_crystal_density_diffrn 1.224
_exptl_crystal_density_meas ?
_exptl_crystal_density_method 'not measured'
_exptl_crystal_description acicular
_exptl_crystal_F_000 1000
_exptl_crystal_size_max 0.08
_exptl_crystal_size_mid 0.01
_exptl_crystal_size_min 0.01
_refine_diff_density_max 0.314
_refine_diff_density_min -0.345
_refine_diff_density_rms 0.060
_refine_ls_extinction_method none
_refine_ls_goodness_of_fit_ref 1.024
_refine_ls_hydrogen_treatment constr
_refine_ls_matrix_type full
_refine_ls_number_parameters 310
_refine_ls_number_reflns 5256
_refine_ls_number_restraints 0
_refine_ls_restrained_S_all 1.024
_refine_ls_R_factor_all 0.1404
_refine_ls_R_factor_gt 0.0695
_refine_ls_shift/su_max 0.000
_refine_ls_shift/su_mean 0.000
_refine_ls_structure_factor_coef Fsqd
_refine_ls_weighting_details 'w=1/[\s^2^(Fo^2^)+(0.0659P)^2^+0.9001P] where P=(Fo^2^+2Fc^2^)/3'
_refine_ls_weighting_scheme calc
_refine_ls_wR_factor_gt 0.1479
_refine_ls_wR_factor_ref 0.1742
_reflns_Friedel_coverage 0.000
_reflns_number_gt 2839
_reflns_number_total 5256
_reflns_threshold_expression 'I > 2\s(I)'
_cod_data_source_file cs8b03011_si_004.cif
_cod_data_source_block 180219lt_0m_sq
_cod_depositor_comments
;
The following automatic conversions were performed:

data item '_exptl_crystal_density_meas' value 'not measured' was
changed to '?' -- the value is perceived as not measured.

Automatic conversion script
Id: cif_fix_values 6909 2019-04-08 15:41:33Z antanas 
;
_cod_original_cell_volume 2586.2(9)
_cod_original_sg_symbol_H-M 'P 21/c'
_cod_database_code 4515551
_shelx_space_group_comment
;
The symmetry employed for this shelxl refinement is uniquely defined
by the following loop, which should always be used as a source of
symmetry information in preference to the above space-group names.
They are only intended as comments.
;
_shelxl_version_number 2014/6

loop_
_space_group_symop_operation_xyz
'x, y, z'
'-x, y+1/2, -z+1/2'
'-x, -y, -z'
'x, -y-1/2, z-1/2'

loop_
_atom_site_label
_atom_site_type_symbol
_atom_site_fract_x
_atom_site_fract_y
_atom_site_fract_z
_atom_site_U_iso_or_equiv
_atom_site_adp_type
_atom_site_occupancy
_atom_site_site_symmetry_order
_atom_site_calc_flag
_atom_site_refinement_flags_posn
_atom_site_refinement_flags_adp
S1 S 0.70437(8) 0.64937(13) 0.11398(3) 0.0291(3) Uani 1 1 d . .
O1 O 0.8944(2) 0.7484(4) -0.10389(8) 0.0407(7) Uani 1 1 d . .
O2 O 0.3745(2) 0.7594(3) 0.02551(8) 0.0295(6) Uani 1 1 d . .
O3 O 0.8194(2) 0.7051(4) 0.11747(8) 0.0371(7) Uani 1 1 d . .
O4 O 0.6747(2) 0.4778(3) 0.09104(8) 0.0322(6) Uani 1 1 d . .
N1 N 0.6312(2) 0.8171(4) 0.09064(9) 0.0259(7) Uani 1 1 d . .
O5 O 0.7437(2) 0.6371(4) -0.14203(9) 0.0496(8) Uani 1 1 d . .
C1 C 1.0760(4) 0.7874(7) -0.13069(15) 0.0556(13) Uani 1 1 d . .
H6 H 1.0724 0.9216 -0.1223 0.083 Uiso 1 1 calc R U
H7 H 1.1220 0.7742 -0.1562 0.083 Uiso 1 1 calc R U
H1 H 1.1089 0.7133 -0.1064 0.083 Uiso 1 1 calc R U
C2 C 0.9608(4) 0.7158(7) -0.14172(14) 0.0565(14) Uani 1 1 d . .
H9 H 0.9283 0.7846 -0.1674 0.068 Uiso 1 1 calc R U
H8 H 0.9628 0.5785 -0.1487 0.068 Uiso 1 1 calc R U
C3 C 0.7858(3) 0.6990(6) -0.10834(13) 0.0364(10) Uani 1 1 d . .
C4 C 0.7272(3) 0.7292(5) -0.06725(12) 0.0284(9) Uani 1 1 d . .
C5 C 0.6144(3) 0.6840(5) -0.06612(12) 0.0290(9) Uani 1 1 d . .
H12 H 0.5760 0.6409 -0.0920 0.035 Uiso 1 1 calc R U
C6 C 0.5572(3) 0.7011(5) -0.02779(12) 0.0290(9) Uani 1 1 d . .
H13 H 0.4802 0.6700 -0.0278 0.035 Uiso 1 1 calc R U
C7 C 0.6119(3) 0.7641(5) 0.01102(12) 0.0251(8) Uani 1 1 d . .
C8 C 0.5582(3) 0.7815(5) 0.05331(12) 0.0244(8) Uani 1 1 d . .
C9 C 0.6597(3) 0.6303(5) 0.16798(11) 0.0276(9) Uani 1 1 d . .
C10 C 0.5550(3) 0.5569(5) 0.17542(12) 0.0350(10) Uani 1 1 d . .
H5 H 0.5071 0.5193 0.1515 0.042 Uiso 1 1 calc R U
C11 C 0.5205(4) 0.5389(5) 0.21772(13) 0.0378(10) Uani 1 1 d . .
H4 H 0.4485 0.4888 0.2225 0.045 Uiso 1 1 calc R U
C12 C 0.5880(4) 0.5915(5) 0.25324(13) 0.0393(11) Uani 1 1 d . .
C13 C 0.5502(4) 0.5656(6) 0.29943(13) 0.0534(13) Uani 1 1 d . .
H2 H 0.4736 0.6118 0.3014 0.080 Uiso 1 1 calc R U
H3 H 0.5994 0.6378 0.3197 0.080 Uiso 1 1 calc R U
H25 H 0.5533 0.4306 0.3072 0.080 Uiso 1 1 calc R U
C14 C 0.7813(3) 0.7957(5) -0.02917(12) 0.0315(9) Uani 1 1 d . .
H10 H 0.8578 0.8300 -0.0296 0.038 Uiso 1 1 calc R U
C15 C 0.7259(3) 0.8125(5) 0.00912(12) 0.0298(9) Uani 1 1 d . .
H11 H 0.7648 0.8574 0.0347 0.036 Uiso 1 1 calc R U
C16 C 0.4478(3) 0.7784(5) 0.06106(12) 0.0288(9) Uani 1 1 d . .
C17 C 0.2617(3) 0.7423(5) 0.03198(12) 0.0280(9) Uani 1 1 d . .
C18 C 0.2218(3) 0.7641(5) 0.07381(13) 0.0337(10) Uani 1 1 d . .
C19 C 0.1069(3) 0.7532(5) 0.07906(14) 0.0383(10) Uani 1 1 d . .
H17 H 0.0778 0.7665 0.1073 0.046 Uiso 1 1 calc R U
C20 C 0.0355(3) 0.7230(6) 0.04329(14) 0.0407(11) Uani 1 1 d . .
H16 H -0.0426 0.7171 0.0468 0.049 Uiso 1 1 calc R U
C21 C 0.0783(3) 0.7012(5) 0.00190(14) 0.0396(10) Uani 1 1 d . .
H15 H 0.0288 0.6800 -0.0226 0.047 Uiso 1 1 calc R U
C22 C 0.1926(3) 0.7100(5) -0.00398(13) 0.0323(9) Uani 1 1 d . .
H14 H 0.2219 0.6941 -0.0321 0.039 Uiso 1 1 calc R U
C23 C 0.3039(3) 0.7972(5) 0.10862(13) 0.0342(10) Uani 1 1 d . .
H18 H 0.2787 0.8162 0.1373 0.041 Uiso 1 1 calc R U
N2 N 0.4099(3) 0.8024(4) 0.10285(10) 0.0321(8) Uani 1 1 d . .
C25 C 0.6428(3) 1.0135(5) 0.10676(12) 0.0314(9) Uani 1 1 d . .
H20 H 0.6707 1.0945 0.0836 0.047 Uiso 1 1 calc R U
H22 H 0.6954 1.0163 0.1320 0.047 Uiso 1 1 calc R U
H21 H 0.5701 1.0604 0.1154 0.047 Uiso 1 1 calc R U
C26 C 0.7278(4) 0.6888(6) 0.20287(13) 0.0424(11) Uani 1 1 d . .
H23 H 0.7988 0.7424 0.1980 0.051 Uiso 1 1 calc R U
C27 C 0.6913(4) 0.6684(6) 0.24511(14) 0.0520(12) Uani 1 1 d . .
H24 H 0.7384 0.7083 0.2690 0.062 Uiso 1 1 calc R U

loop_
_atom_site_aniso_label
_atom_site_aniso_U_11
_atom_site_aniso_U_22
_atom_site_aniso_U_33
_atom_site_aniso_U_23
_atom_site_aniso_U_13
_atom_site_aniso_U_12
S1 0.0252(5) 0.0365(5) 0.0255(5) 0.0000(5) 0.0003(4) 0.0022(5)
O1 0.0301(17) 0.0640(18) 0.0287(16) -0.0023(14) 0.0094(13) -0.0086(14)
O2 0.0181(14) 0.0430(15) 0.0274(14) 0.0010(12) 0.0018(11) -0.0021(12)
O3 0.0206(15) 0.0527(17) 0.0379(16) 0.0028(13) -0.0017(12) -0.0013(13)
O4 0.0366(16) 0.0315(14) 0.0285(15) -0.0081(12) 0.0007(12) 0.0039(12)
N1 0.0258(18) 0.0273(16) 0.0246(17) -0.0003(13) -0.0004(14) -0.0007(14)
O5 0.0368(18) 0.086(2) 0.0257(16) -0.0050(16) 0.0018(14) -0.0110(17)
C1 0.031(3) 0.089(4) 0.048(3) -0.001(3) 0.013(2) 0.003(3)
C2 0.038(3) 0.101(4) 0.032(3) 0.000(3) 0.018(2) -0.008(3)
C3 0.029(2) 0.048(3) 0.032(2) 0.006(2) 0.0023(19) -0.001(2)
C4 0.028(2) 0.031(2) 0.026(2) 0.0020(17) 0.0021(18) 0.0014(17)
C5 0.027(2) 0.036(2) 0.024(2) 0.0047(17) 0.0004(17) -0.0055(18)
C6 0.023(2) 0.034(2) 0.030(2) 0.0062(17) 0.0009(18) -0.0037(17)
C7 0.022(2) 0.0254(18) 0.028(2) 0.0045(16) -0.0017(16) 0.0007(16)
C8 0.023(2) 0.0239(18) 0.026(2) -0.0015(16) -0.0011(16) -0.0029(16)
C9 0.029(2) 0.031(2) 0.023(2) -0.0020(17) -0.0004(17) 0.0009(18)
C10 0.036(3) 0.044(2) 0.025(2) -0.0036(18) -0.0023(19) -0.008(2)
C11 0.041(3) 0.039(2) 0.035(2) 0.006(2) 0.006(2) -0.007(2)
C12 0.059(3) 0.031(2) 0.028(2) 0.0058(18) 0.002(2) -0.005(2)
C13 0.080(4) 0.053(3) 0.027(2) 0.010(2) -0.001(2) -0.009(3)
C14 0.019(2) 0.045(2) 0.030(2) 0.0073(19) -0.0008(17) -0.0034(18)
C15 0.025(2) 0.036(2) 0.028(2) 0.0027(17) -0.0053(17) -0.0056(18)
C16 0.031(2) 0.0267(19) 0.029(2) 0.0004(17) -0.0005(18) -0.0006(17)
C17 0.019(2) 0.036(2) 0.029(2) 0.0014(18) 0.0030(17) 0.0007(17)
C18 0.027(2) 0.040(2) 0.034(2) -0.0006(19) 0.0071(18) -0.0030(19)
C19 0.030(2) 0.045(2) 0.041(3) -0.001(2) 0.012(2) 0.003(2)
C20 0.024(2) 0.054(3) 0.044(3) -0.005(2) 0.006(2) -0.003(2)
C21 0.025(2) 0.050(3) 0.044(3) -0.001(2) 0.000(2) -0.003(2)
C22 0.025(2) 0.041(2) 0.031(2) 0.0001(18) 0.0032(18) -0.0007(18)
C23 0.033(3) 0.042(2) 0.028(2) -0.0008(18) 0.0040(19) -0.003(2)
N2 0.028(2) 0.0411(19) 0.0273(18) -0.0017(15) 0.0064(15) -0.0047(16)
C25 0.036(2) 0.0261(19) 0.032(2) -0.0026(17) 0.0037(18) -0.0048(18)
C26 0.040(3) 0.054(3) 0.033(2) 0.003(2) -0.005(2) -0.015(2)
C27 0.059(3) 0.068(3) 0.028(2) 0.002(2) -0.011(2) -0.016(3)

loop_
_atom_type_symbol
_atom_type_description
_atom_type_scat_dispersion_real
_atom_type_scat_dispersion_imag
_atom_type_scat_source
C C 0.0033 0.0016 'International Tables Vol C Tables 4.2.6.8 and 6.1.1.4'
H H 0.0000 0.0000 'International Tables Vol C Tables 4.2.6.8 and 6.1.1.4'
N N 0.0061 0.0033 'International Tables Vol C Tables 4.2.6.8 and 6.1.1.4'
O O 0.0106 0.0060 'International Tables Vol C Tables 4.2.6.8 and 6.1.1.4'
S S 0.1246 0.1234 'International Tables Vol C Tables 4.2.6.8 and 6.1.1.4'

loop_
_geom_angle_atom_site_label_1
_geom_angle_atom_site_label_2
_geom_angle_atom_site_label_3
_geom_angle
O4 S1 O3 119.06(16)
O4 S1 N1 106.08(15)
O3 S1 N1 109.69(15)
O4 S1 C9 108.44(16)
O3 S1 C9 106.18(17)
N1 S1 C9 106.82(16)
C3 O1 C2 116.0(3)
C16 O2 C17 119.6(3)
C8 N1 C25 118.5(3)
C8 N1 S1 121.9(2)
C25 N1 S1 119.6(2)
C2 C1 H6 109.5
C2 C1 H7 109.5
H6 C1 H7 109.5
C2 C1 H1 109.5
H6 C1 H1 109.5
H7 C1 H1 109.5
O1 C2 C1 107.4(3)
O1 C2 H9 110.2
C1 C2 H9 110.2
O1 C2 H8 110.2
C1 C2 H8 110.2
H9 C2 H8 108.5
O5 C3 O1 123.1(4)
O5 C3 C4 125.3(4)
O1 C3 C4 111.5(3)
C5 C4 C14 118.5(3)
C5 C4 C3 118.9(3)
C14 C4 C3 122.6(4)
C6 C5 C4 121.0(4)
C6 C5 H12 119.5
C4 C5 H12 119.5
C5 C6 C7 120.8(3)
C5 C6 H13 119.6
C7 C6 H13 119.6
C6 C7 C15 117.5(3)
C6 C7 C8 124.2(3)
C15 C7 C8 118.3(3)
C16 C8 N1 115.7(3)
C16 C8 C7 128.1(3)
N1 C8 C7 116.1(3)
C26 C9 C10 119.7(4)
C26 C9 S1 120.7(3)
C10 C9 S1 119.6(3)
C11 C10 C9 119.7(4)
C11 C10 H5 120.1
C9 C10 H5 120.1
C12 C11 C10 121.7(4)
C12 C11 H4 119.1
C10 C11 H4 119.1
C11 C12 C27 117.7(4)
C11 C12 C13 121.1(4)
C27 C12 C13 121.2(4)
C12 C13 H2 109.5
C12 C13 H3 109.5
H2 C13 H3 109.5
C12 C13 H25 109.5
H2 C13 H25 109.5
H3 C13 H25 109.5
C15 C14 C4 121.1(4)
C15 C14 H10 119.4
C4 C14 H10 119.4
C14 C15 C7 121.1(3)
C14 C15 H11 119.5
C7 C15 H11 119.5
C8 C16 O2 117.4(3)
C8 C16 N2 121.3(3)
O2 C16 N2 121.2(3)
C22 C17 O2 117.6(3)
C22 C17 C18 122.6(4)
O2 C17 C18 119.8(3)
C17 C18 C19 118.4(4)
C17 C18 C23 116.6(4)
C19 C18 C23 124.9(4)
C20 C19 C18 120.1(4)
C20 C19 H17 119.9
C18 C19 H17 119.9
C19 C20 C21 119.9(4)
C19 C20 H16 120.0
C21 C20 H16 120.0
C22 C21 C20 120.9(4)
C22 C21 H15 119.6
C20 C21 H15 119.6
C17 C22 C21 118.1(4)
C17 C22 H14 121.0
C21 C22 H14 121.0
N2 C23 C18 123.4(4)
N2 C23 H18 118.3
C18 C23 H18 118.3
C23 N2 C16 119.0(3)
N1 C25 H20 109.5
N1 C25 H22 109.5
H20 C25 H22 109.5
N1 C25 H21 109.5
H20 C25 H21 109.5
H22 C25 H21 109.5
C9 C26 C27 119.4(4)
C9 C26 H23 120.3
C27 C26 H23 120.3
C12 C27 C26 121.7(4)
C12 C27 H24 119.1
C26 C27 H24 119.1

loop_
_geom_bond_atom_site_label_1
_geom_bond_atom_site_label_2
_geom_bond_distance
S1 O4 1.435(2)
S1 O3 1.436(3)
S1 N1 1.620(3)
S1 C9 1.764(4)
O1 C3 1.351(5)
O1 C2 1.451(5)
O2 C16 1.379(4)
O2 C17 1.382(4)
N1 C8 1.435(4)
N1 C25 1.472(4)
O5 C3 1.212(4)
C1 C2 1.498(6)
C1 H6 0.9800
C1 H7 0.9800
C1 H1 0.9800
C2 H9 0.9900
C2 H8 0.9900
C3 C4 1.481(5)
C4 C5 1.393(5)
C4 C14 1.393(5)
C5 C6 1.389(5)
C5 H12 0.9500
C6 C7 1.407(5)
C6 H13 0.9500
C7 C15 1.414(5)
C7 C8 1.475(5)
C8 C16 1.356(5)
C9 C26 1.382(5)
C9 C10 1.387(5)
C10 C11 1.382(5)
C10 H5 0.9500
C11 C12 1.381(5)
C11 H4 0.9500
C12 C27 1.385(6)
C12 C13 1.514(5)
C13 H2 0.9800
C13 H3 0.9800
C13 H25 0.9800
C14 C15 1.376(5)
C14 H10 0.9500
C15 H11 0.9500
C16 N2 1.386(4)
C17 C22 1.371(5)
C17 C18 1.394(5)
C18 C19 1.398(5)
C18 C23 1.441(5)
C19 C20 1.380(5)
C19 H17 0.9500
C20 C21 1.395(5)
C20 H16 0.9500
C21 C22 1.393(5)
C21 H15 0.9500
C22 H14 0.9500
C23 N2 1.293(5)
C23 H18 0.9500
C25 H20 0.9800
C25 H22 0.9800
C25 H21 0.9800
C26 C27 1.390(6)
C26 H23 0.9500
C27 H24 0.9500
